data_4068657
loop_
_publ_author_name
'Albertin, Gabriele'
'Antoniutti, Stefano'
'Castro, Jes\'us'
'Zanardo, Gianluigi'

_publ_section_title
;
 Reaction of Trihydridostannyl Complexes with SO2: Preparation of
 [Re2{Sn2(\m-S)(\m-SO3)2}(CO)4L2{PPh(OEt)2}4] (L = PPh(OEt)2, (CH3)3CNC)
;
_journal_issue 4
_journal_name_full Organometallics
_journal_page_first 1270
_journal_paper_doi 10.1021/om801013s
_journal_volume 28
_journal_year 2009
_chemical_formula_sum 'C64 H90 O22 P6 Re2 S3 Sn2'
_chemical_formula_weight 2103.14
_chemical_name_systematic
; 
 ? 
;
_space_group_IT_number 14
_symmetry_cell_setting monoclinic
_symmetry_space_group_name_Hall '-P 2ybc'
_symmetry_space_group_name_H-M 'P 1 21/c 1'
_atom_sites_solution_hydrogens geom
_atom_sites_solution_primary direct
_atom_sites_solution_secondary difmap
_audit_creation_method SHELXL-97
_cell_angle_alpha 90.00
_cell_angle_beta 115.140(5)
_cell_angle_gamma 90.00
_cell_formula_units_Z 4
_cell_length_a 12.0145(14)
_cell_length_b 29.314(3)
_cell_length_c 25.998(3)
_cell_measurement_reflns_used 2803
_cell_measurement_temperature 293(2)
_cell_measurement_theta_max 23.44
_cell_measurement_theta_min 2.19
_cell_volume 8289.0(16)
_computing_cell_refinement 'Bruker SMART'
_computing_data_collection 'Bruker SMART'
_computing_data_reduction 'Bruker SAINT'
_computing_structure_refinement 'SHELXL-97 (Sheldrick, 1997)'
_computing_structure_solution 'SHELXS-97 (Sheldrick, 1990)'
_diffrn_ambient_temperature 293(2)
_diffrn_measured_fraction_theta_full 0.999
_diffrn_measured_fraction_theta_max 0.999
_diffrn_measurement_device_type 'CCD area detector'
_diffrn_measurement_method 'phi and omega scans'
_diffrn_radiation_monochromator graphite
_diffrn_radiation_source 'fine-focus sealed tube'
_diffrn_radiation_type MoK\a
_diffrn_radiation_wavelength 0.71073
_diffrn_reflns_av_R_equivalents 0.1240
_diffrn_reflns_av_sigmaI/netI 0.1325
_diffrn_reflns_limit_h_max 12
_diffrn_reflns_limit_h_min -11
_diffrn_reflns_limit_k_max 29
_diffrn_reflns_limit_k_min -29
_diffrn_reflns_limit_l_max 25
_diffrn_reflns_limit_l_min -21
_diffrn_reflns_number 29497
_diffrn_reflns_theta_full 20.82
_diffrn_reflns_theta_max 20.82
_diffrn_reflns_theta_min 1.39
_exptl_absorpt_coefficient_mu 3.763
_exptl_absorpt_correction_T_max 1.000
_exptl_absorpt_correction_T_min 0.768
_exptl_absorpt_correction_type multi-scan
_exptl_crystal_colour colourless
_exptl_crystal_density_diffrn 1.685
_exptl_crystal_density_method 'not measured'
_exptl_crystal_description prism
_exptl_crystal_F_000 4152
_exptl_crystal_size_max 0.25
_exptl_crystal_size_mid 0.08
_exptl_crystal_size_min 0.07
_refine_diff_density_max 1.692
_refine_diff_density_min -0.945
_refine_diff_density_rms 0.297
_refine_ls_extinction_coef 0.00214(13)
_refine_ls_extinction_expression Fc^*^=kFc[1+0.001xFc^2^\l^3^/sin(2\q)]^-1/4^
_refine_ls_extinction_method SHELXL
_refine_ls_goodness_of_fit_ref 0.968
_refine_ls_hydrogen_treatment constr
_refine_ls_matrix_type full
_refine_ls_number_parameters 798
_refine_ls_number_reflns 8654
_refine_ls_number_restraints 0
_refine_ls_restrained_S_all 0.968
_refine_ls_R_factor_all 0.1282
_refine_ls_R_factor_gt 0.0670
_refine_ls_shift/su_max 0.001
_refine_ls_shift/su_mean 0.000
_refine_ls_structure_factor_coef Fsqd
_refine_ls_weighting_details 'calc w=1/[\s^2^(Fo^2^)+(0.1073P)^2^+0.0000P] where P=(Fo^2^+2Fc^2^)/3'
_refine_ls_weighting_scheme calc
_refine_ls_wR_factor_gt 0.1552
_refine_ls_wR_factor_ref 0.1944
_reflns_number_gt 4999
_reflns_number_total 8654
_reflns_threshold_expression >2sigma(I)
_cod_data_source_file om801013s_si_001.cif
_cod_data_source_block gn436_1
_cod_depositor_comments
;
The following automatic conversions were performed:

'_symmetry_cell_setting' value 'Monoclinic' changed to 'monoclinic'
according to /home/saulius/struct/CIF-dictionaries/cif_core.dic
dictionary named 'cif_core.dic' version 2.4.2 from 2011-04-26.

Automatic conversion script
Id: cif_fix_values 1715 2011-07-08 13:25:40Z adriana 
;
_cod_original_sg_symbol_H-M 'P2(1)/c  '
_cod_database_code 4068657

loop_
_symmetry_equiv_pos_as_xyz
'x, y, z'
'-x, y+1/2, -z+1/2'
'-x, -y, -z'
'x, -y-1/2, z-1/2'

loop_
_atom_site_label
_atom_site_type_symbol
_atom_site_fract_x
_atom_site_fract_y
_atom_site_fract_z
_atom_site_U_iso_or_equiv
_atom_site_adp_type
_atom_site_occupancy
_atom_site_symmetry_multiplicity
_atom_site_calc_flag
_atom_site_refinement_flags
Re1 Re -0.61342(8) -0.26647(3) -0.03708(4) 0.0389(3) Uani 1 1 d .
C1 C -0.6141(19) -0.2259(7) -0.0920(9) 0.042(5) Uiso 1 1 d .
O1 O -0.6120(15) -0.2020(6) -0.1301(8) 0.086(6) Uani 1 1 d .
C2 C -0.6664(19) -0.3115(7) -0.0896(9) 0.042(6) Uani 1 1 d .
O2 O -0.7014(16) -0.3411(6) -0.1255(8) 0.081(5) Uani 1 1 d .
Re2 Re -0.47058(8) -0.04462(3) 0.22204(4) 0.0393(3) Uani 1 1 d .
C3 C -0.4551(18) -0.0065(7) 0.2830(9) 0.043(6) Uani 1 1 d .
O3 O -0.4437(16) 0.0147(6) 0.3215(7) 0.083(6) Uani 1 1 d .
C4 C -0.418(2) -0.0974(8) 0.2705(10) 0.057(6) Uiso 1 1 d .
O4 O -0.3787(17) -0.1272(6) 0.3017(8) 0.103(7) Uani 1 1 d .
Sn1 Sn -0.55401(14) -0.19207(5) 0.03255(7) 0.0489(5) Uani 1 1 d .
Sn2 Sn -0.49309(14) -0.09985(5) 0.13352(6) 0.0475(5) Uani 1 1 d .
S1 S -0.6563(7) -0.0861(2) -0.0082(3) 0.0656(18) Uani 1 1 d .
S2 S -0.2723(7) -0.1542(3) 0.1122(4) 0.088(2) Uani 1 1 d .
S3 S -0.5895(6) -0.1740(2) 0.1144(3) 0.0602(17) Uani 1 1 d .
P1 P -0.8220(5) -0.24639(19) -0.0619(3) 0.0467(16) Uani 1 1 d .
P2 P -0.6094(6) -0.3148(2) 0.0390(3) 0.0514(17) Uani 1 1 d .
P3 P -0.4083(6) -0.28298(19) -0.0216(3) 0.0491(16) Uani 1 1 d .
P4 P -0.2608(6) -0.0303(2) 0.2437(3) 0.0499(16) Uani 1 1 d .
P5 P -0.5311(5) 0.02508(19) 0.1679(2) 0.0437(15) Uani 1 1 d .
P6 P -0.6708(6) -0.0664(2) 0.2105(3) 0.0507(16) Uani 1 1 d .
O1S O -0.3764(14) -0.1678(6) 0.0549(7) 0.076(5) Uani 1 1 d .
O2S O -0.3282(15) -0.1142(5) 0.1312(8) 0.086(6) Uani 1 1 d .
O3S O -0.6239(16) -0.1361(5) -0.0187(6) 0.072(5) Uani 1 1 d .
O4S O -0.5599(17) -0.0732(5) 0.0534(6) 0.086(6) Uani 1 1 d .
O5S O -0.7766(17) -0.0875(6) -0.0071(8) 0.101(6) Uani 1 1 d .
O6S O -0.254(3) -0.1920(8) 0.1507(13) 0.183(12) Uani 1 1 d .
O11 O -0.8343(12) -0.2106(5) -0.0189(5) 0.050(4) Uani 1 1 d .
O12 O -0.9076(14) -0.2885(5) -0.0670(7) 0.068(5) Uani 1 1 d .
O21 O -0.7032(14) -0.2952(5) 0.0625(7) 0.067(5) Uani 1 1 d .
O22 O -0.4835(14) -0.3226(5) 0.0955(7) 0.067(4) Uani 1 1 d .
O31 O -0.3088(13) -0.2718(5) 0.0410(6) 0.063(4) Uani 1 1 d .
O32 O -0.3714(15) -0.3327(5) -0.0351(7) 0.071(5) Uani 1 1 d .
O41 O -0.2120(13) -0.0008(5) 0.2066(6) 0.059(4) Uani 1 1 d .
O42 O -0.1890(14) -0.0778(5) 0.2543(7) 0.065(4) Uani 1 1 d .
O51 O -0.5480(13) 0.0225(4) 0.1046(6) 0.052(4) Uani 1 1 d .
O52 O -0.4266(14) 0.0608(4) 0.2009(6) 0.058(4) Uani 1 1 d .
O61 O -0.6736(15) -0.1196(5) 0.2173(7) 0.069(5) Uani 1 1 d .
O62 O -0.7955(13) -0.0547(5) 0.1571(6) 0.060(4) Uani 1 1 d .
C11 C -0.8982(15) -0.2190(7) -0.1319(7) 0.053(6) Uani 1 1 d G
C12 C -0.8748(14) -0.1748(6) -0.1394(7) 0.054(6) Uani 1 1 d G
H12 H -0.8313 -0.1564 -0.1081 0.065 Uiso 1 1 calc R
C13 C -0.9149(18) -0.1573(6) -0.1928(9) 0.083(9) Uani 1 1 d G
H13 H -0.8989 -0.1271 -0.1979 0.099 Uiso 1 1 calc R
C14 C -0.979(2) -0.1842(9) -0.2386(8) 0.120(13) Uani 1 1 d G
H14 H -1.0060 -0.1723 -0.2751 0.143 Uiso 1 1 calc R
C15 C -1.0019(19) -0.2285(9) -0.2311(9) 0.154(17) Uani 1 1 d G
H15 H -1.0454 -0.2468 -0.2624 0.185 Uiso 1 1 calc R
C16 C -0.9618(18) -0.2459(6) -0.1777(10) 0.096(10) Uani 1 1 d G
H16 H -0.9778 -0.2762 -0.1726 0.115 Uiso 1 1 calc R
C17 C -0.936(2) -0.1813(9) -0.0258(12) 0.090(9) Uani 1 1 d .
H17A H -1.0087 -0.1905 -0.0592 0.108 Uiso 1 1 calc R
H17B H -0.9171 -0.1500 -0.0311 0.108 Uiso 1 1 calc R
C18 C -0.963(2) -0.1844(10) 0.0269(12) 0.100(10) Uani 1 1 d .
H18A H -1.0317 -0.1652 0.0218 0.150 Uiso 1 1 calc R
H18B H -0.8921 -0.1746 0.0598 0.150 Uiso 1 1 calc R
H18C H -0.9822 -0.2154 0.0321 0.150 Uiso 1 1 calc R
C19 C -1.035(2) -0.2870(10) -0.0752(15) 0.114(12) Uani 1 1 d .
H19A H -1.0423 -0.2688 -0.0457 0.136 Uiso 1 1 calc R
H19B H -1.0858 -0.2735 -0.1118 0.136 Uiso 1 1 calc R
C110 C -1.074(3) -0.3327(11) -0.0730(14) 0.128(13) Uani 1 1 d .
H11A H -1.1580 -0.3326 -0.0788 0.191 Uiso 1 1 calc R
H11B H -1.0234 -0.3457 -0.0366 0.191 Uiso 1 1 calc R
H11C H -1.0655 -0.3505 -0.1022 0.191 Uiso 1 1 calc R
C21 C -0.6522(17) -0.3754(5) 0.0252(8) 0.055(6) Uani 1 1 d G
C22 C -0.7598(17) -0.3841(6) -0.0214(8) 0.065(8) Uani 1 1 d G
H22 H -0.8051 -0.3602 -0.0442 0.078 Uiso 1 1 calc R
C23 C -0.8007(16) -0.4280(7) -0.0344(8) 0.081(9) Uani 1 1 d G
H23 H -0.8738 -0.4340 -0.0661 0.098 Uiso 1 1 calc R
C24 C -0.734(2) -0.4632(6) -0.0009(10) 0.093(10) Uani 1 1 d G
H24 H -0.7618 -0.4931 -0.0098 0.112 Uiso 1 1 calc R
C25 C -0.626(2) -0.4545(6) 0.0457(9) 0.090(10) Uani 1 1 d G
H25 H -0.5811 -0.4784 0.0685 0.108 Uiso 1 1 calc R
C26 C -0.5855(16) -0.4106(7) 0.0587(7) 0.086(9) Uani 1 1 d G
H26 H -0.5124 -0.4046 0.0904 0.104 Uiso 1 1 calc R
C27 C -0.420(2) -0.2861(8) 0.1333(10) 0.078(8) Uani 1 1 d .
H27A H -0.4791 -0.2650 0.1365 0.093 Uiso 1 1 calc R
H27B H -0.3694 -0.2697 0.1190 0.093 Uiso 1 1 calc R
C28 C -0.341(3) -0.3067(11) 0.1909(11) 0.134(13) Uani 1 1 d .
H28A H -0.2980 -0.2828 0.2171 0.201 Uiso 1 1 calc R
H28B H -0.2829 -0.3274 0.1873 0.201 Uiso 1 1 calc R
H28C H -0.3924 -0.3228 0.2048 0.201 Uiso 1 1 calc R
C29 C -0.727(3) -0.3174(10) 0.1069(11) 0.106(11) Uani 1 1 d .
H29A H -0.7644 -0.3469 0.0930 0.127 Uiso 1 1 calc R
H29B H -0.6495 -0.3227 0.1394 0.127 Uiso 1 1 calc R
C210 C -0.798(4) -0.2948(15) 0.124(2) 0.27(4) Uani 1 1 d .
H21A H -0.8082 -0.3115 0.1531 0.404 Uiso 1 1 calc R
H21B H -0.8769 -0.2905 0.0922 0.404 Uiso 1 1 calc R
H21C H -0.7620 -0.2657 0.1380 0.404 Uiso 1 1 calc R
C31 C -0.3565(13) -0.2523(6) -0.0701(7) 0.039(5) Uani 1 1 d G
C32 C -0.3736(15) -0.2713(6) -0.1207(8) 0.073(8) Uani 1 1 d G
H32 H -0.4047 -0.3008 -0.1296 0.088 Uiso 1 1 calc R
C33 C -0.3453(17) -0.2472(8) -0.1584(7) 0.108(12) Uani 1 1 d G
H33 H -0.3570 -0.2602 -0.1930 0.130 Uiso 1 1 calc R
C34 C -0.2999(16) -0.2040(8) -0.1454(8) 0.087(10) Uani 1 1 d G
H34 H -0.2806 -0.1875 -0.1711 0.105 Uiso 1 1 calc R
C35 C -0.2827(15) -0.1849(5) -0.0947(9) 0.082(8) Uani 1 1 d G
H35 H -0.2517 -0.1555 -0.0859 0.099 Uiso 1 1 calc R
C36 C -0.3110(14) -0.2091(6) -0.0571(7) 0.054(6) Uani 1 1 d G
H36 H -0.2993 -0.1961 -0.0225 0.065 Uiso 1 1 calc R
C37 C -0.403(3) -0.3730(8) -0.0123(13) 0.095(10) Uani 1 1 d .
H37A H -0.4917 -0.3760 -0.0277 0.113 Uiso 1 1 calc R
H37B H -0.3712 -0.3704 0.0287 0.113 Uiso 1 1 calc R
C38 C -0.349(5) -0.4138(10) -0.027(2) 0.23(3) Uani 1 1 d .
H38A H -0.3713 -0.4407 -0.0127 0.339 Uiso 1 1 calc R
H38B H -0.2616 -0.4109 -0.0113 0.339 Uiso 1 1 calc R
H38C H -0.3810 -0.4160 -0.0680 0.339 Uiso 1 1 calc R
C39 C -0.177(2) -0.2774(12) 0.0585(12) 0.104(11) Uani 1 1 d .
H39A H -0.1650 -0.2993 0.0334 0.124 Uiso 1 1 calc R
H39B H -0.1439 -0.2485 0.0533 0.124 Uiso 1 1 calc R
C310 C -0.118(4) -0.290(3) 0.107(2) 0.39(6) Uani 1 1 d .
H31A H -0.0322 -0.2913 0.1149 0.579 Uiso 1 1 calc R
H31B H -0.1455 -0.3193 0.1125 0.579 Uiso 1 1 calc R
H31C H -0.1284 -0.2684 0.1327 0.579 Uiso 1 1 calc R
C41 C -0.1751(15) 0.0002(7) 0.3107(7) 0.063(7) Uani 1 1 d G
C42 C -0.1282(17) 0.0434(7) 0.3117(9) 0.079(8) Uani 1 1 d G
H42 H -0.1380 0.0574 0.2780 0.095 Uiso 1 1 calc R
C43 C -0.0668(18) 0.0658(7) 0.3629(11) 0.152(18) Uani 1 1 d G
H43 H -0.0352 0.0948 0.3636 0.183 Uiso 1 1 calc R
C44 C -0.0523(18) 0.0449(9) 0.4131(9) 0.121(13) Uani 1 1 d G
H44 H -0.0110 0.0600 0.4475 0.146 Uiso 1 1 calc R
C45 C -0.0992(18) 0.0017(8) 0.4121(8) 0.115(12) Uani 1 1 d G
H45 H -0.0894 -0.0123 0.4458 0.138 Uiso 1 1 calc R
C46 C -0.1606(17) -0.0207(6) 0.3609(8) 0.085(9) Uani 1 1 d G
H46 H -0.1922 -0.0498 0.3602 0.102 Uiso 1 1 calc R
C47 C -0.245(2) -0.0063(8) 0.1477(10) 0.064(7) Uani 1 1 d .
H47A H -0.3230 0.0087 0.1263 0.077 Uiso 1 1 calc R
H47B H -0.2556 -0.0385 0.1384 0.077 Uiso 1 1 calc R
C48 C -0.152(2) 0.0126(14) 0.1304(11) 0.143(15) Uani 1 1 d .
H48A H -0.1789 0.0084 0.0903 0.214 Uiso 1 1 calc R
H48B H -0.0751 -0.0029 0.1505 0.214 Uiso 1 1 calc R
H48C H -0.1415 0.0446 0.1392 0.214 Uiso 1 1 calc R
C49 C -0.060(2) -0.0804(11) 0.2686(13) 0.105(11) Uani 1 1 d .
H49A H -0.0465 -0.0717 0.2357 0.126 Uiso 1 1 calc R
H49B H -0.0168 -0.0587 0.2987 0.126 Uiso 1 1 calc R
C410 C -0.012(3) -0.1234(13) 0.2860(19) 0.18(2) Uani 1 1 d .
H41A H 0.0738 -0.1233 0.2952 0.270 Uiso 1 1 calc R
H41B H -0.0537 -0.1449 0.2560 0.270 Uiso 1 1 calc R
H41C H -0.0243 -0.1320 0.3190 0.270 Uiso 1 1 calc R
C51 C -0.6743(7) 0.0532(2) 0.1608(4) 0.070(8) Uani 1 1 d G
C52 C -0.7829(8) 0.0490(3) 0.1119(4) 0.080(9) Uani 1 1 d G
H52 H -0.7843 0.0325 0.0811 0.096 Uiso 1 1 calc R
C53 C -0.8896(9) 0.0694(4) 0.1090(5) 0.127(14) Uani 1 1 d G
H53 H -0.9624 0.0666 0.0762 0.153 Uiso 1 1 calc R
C54 C -0.8876(10) 0.0940(4) 0.1549(6) 0.135(18) Uani 1 1 d G
H54 H -0.9591 0.1077 0.1530 0.162 Uiso 1 1 calc R
C55 C -0.7789(10) 0.0982(3) 0.2038(5) 0.117(14) Uani 1 1 d G
H55 H -0.7776 0.1147 0.2346 0.141 Uiso 1 1 calc R
C56 C -0.6723(8) 0.0778(2) 0.2067(4) 0.084(9) Uani 1 1 d G
H56 H -0.5994 0.0806 0.2395 0.100 Uiso 1 1 calc R
C57 C -0.5675(12) 0.0627(4) 0.0653(5) 0.067(7) Uani 1 1 d G
H57A H -0.4894 0.0745 0.0685 0.081 Uiso 1 1 calc R
H57B H -0.6112 0.0870 0.0743 0.081 Uiso 1 1 calc R
C58 C -0.6434(15) 0.0442(5) 0.0060(6) 0.104(10) Uani 1 1 d G
H58A H -0.6589 0.0682 -0.0213 0.155 Uiso 1 1 calc R
H58B H -0.7202 0.0327 0.0038 0.155 Uiso 1 1 calc R
H58C H -0.5991 0.0200 -0.0019 0.155 Uiso 1 1 calc R
C59 C -0.4269(11) 0.1111(4) 0.1868(5) 0.068(7) Uani 1 1 d G
H59A H -0.5107 0.1216 0.1656 0.082 Uiso 1 1 calc R
H59B H -0.3823 0.1158 0.1637 0.082 Uiso 1 1 calc R
C510 C -0.3652(13) 0.1382(5) 0.2428(5) 0.106(11) Uani 1 1 d G
H51A H -0.3648 0.1701 0.2344 0.159 Uiso 1 1 calc R
H51B H -0.2822 0.1278 0.2635 0.159 Uiso 1 1 calc R
H51C H -0.4102 0.1337 0.2653 0.159 Uiso 1 1 calc R
C61 C -0.7140(10) -0.0421(3) 0.2644(5) 0.063(7) Uani 1 1 d G
C62 C -0.8051(9) -0.0065(3) 0.2484(5) 0.075(8) Uani 1 1 d G
H62 H -0.8460 0.0037 0.2112 0.090 Uiso 1 1 calc R
C63 C -0.8284(10) 0.0120(4) 0.2940(6) 0.104(11) Uani 1 1 d G
H63 H -0.8825 0.0363 0.2877 0.125 Uiso 1 1 calc R
C64 C -0.7670(12) -0.0075(4) 0.3493(6) 0.110(11) Uani 1 1 d G
H64 H -0.7855 0.0040 0.3781 0.133 Uiso 1 1 calc R
C65 C -0.6830(13) -0.0420(5) 0.3627(6) 0.111(11) Uani 1 1 d G
H65 H -0.6432 -0.0531 0.3996 0.134 Uiso 1 1 calc R
C66 C -0.6594(11) -0.0601(4) 0.3179(6) 0.076(8) Uani 1 1 d G
H66 H -0.6058 -0.0846 0.3249 0.091 Uiso 1 1 calc R
C67 C -0.777(3) -0.1455(10) 0.2166(15) 0.114(12) Uani 1 1 d .
H67A H -0.8441 -0.1446 0.1788 0.137 Uiso 1 1 calc R
H67B H -0.8058 -0.1321 0.2428 0.137 Uiso 1 1 calc R
C68 C -0.741(4) -0.1928(9) 0.2327(18) 0.17(2) Uani 1 1 d .
H68A H -0.8101 -0.2097 0.2319 0.255 Uiso 1 1 calc R
H68B H -0.6756 -0.1937 0.2704 0.255 Uiso 1 1 calc R
H68C H -0.7131 -0.2061 0.2065 0.255 Uiso 1 1 calc R
C69 C -0.816(2) -0.0669(10) 0.0994(11) 0.082(8) Uani 1 1 d .
H69A H -0.7945 -0.0985 0.0974 0.099 Uiso 1 1 calc R
H69B H -0.7672 -0.0477 0.0863 0.099 Uiso 1 1 calc R
C610 C -0.951(2) -0.0590(11) 0.0645(11) 0.120(12) Uani 1 1 d .
H61A H -0.9722 -0.0665 0.0255 0.179 Uiso 1 1 calc R
H61B H -0.9701 -0.0275 0.0671 0.179 Uiso 1 1 calc R
H61C H -0.9974 -0.0778 0.0786 0.179 Uiso 1 1 calc R

loop_
_atom_site_aniso_label
_atom_site_aniso_U_11
_atom_site_aniso_U_22
_atom_site_aniso_U_33
_atom_site_aniso_U_23
_atom_site_aniso_U_13
_atom_site_aniso_U_12
Re1 0.0331(6) 0.0397(6) 0.0412(6) 0.0017(4) 0.0132(5) 0.0032(4)
O1 0.072(13) 0.093(13) 0.103(15) 0.048(11) 0.048(12) 0.051(10)
C2 0.041(15) 0.038(13) 0.053(16) -0.026(12) 0.025(12) -0.019(11)
O2 0.076(13) 0.076(13) 0.086(14) -0.015(11) 0.030(11) -0.012(10)
Re2 0.0380(6) 0.0452(6) 0.0335(6) 0.0001(4) 0.0141(5) 0.0009(4)
C3 0.033(14) 0.054(15) 0.036(15) -0.023(12) 0.007(11) -0.016(11)
O3 0.090(15) 0.099(14) 0.057(12) -0.044(11) 0.029(11) -0.028(11)
O4 0.083(14) 0.108(14) 0.105(16) 0.077(13) 0.027(12) 0.020(12)
Sn1 0.0477(11) 0.0441(10) 0.0506(11) -0.0070(8) 0.0168(9) -0.0010(8)
Sn2 0.0475(11) 0.0490(10) 0.0464(11) -0.0088(8) 0.0203(9) -0.0018(8)
S1 0.078(5) 0.058(4) 0.062(5) -0.006(3) 0.032(4) 0.005(4)
S2 0.069(6) 0.088(6) 0.099(7) -0.029(5) 0.030(5) -0.006(4)
S3 0.074(5) 0.054(4) 0.058(4) -0.004(3) 0.034(4) -0.004(3)
P1 0.036(4) 0.047(4) 0.057(4) -0.004(3) 0.020(3) 0.003(3)
P2 0.050(4) 0.049(4) 0.058(5) 0.006(3) 0.027(4) 0.005(3)
P3 0.044(4) 0.049(4) 0.056(4) 0.001(3) 0.023(4) 0.003(3)
P4 0.045(4) 0.055(4) 0.052(4) -0.001(3) 0.023(3) 0.002(3)
P5 0.045(4) 0.043(4) 0.048(4) -0.012(3) 0.025(3) -0.007(3)
P6 0.045(4) 0.062(4) 0.051(4) -0.001(3) 0.026(3) -0.003(3)
O1S 0.043(11) 0.121(14) 0.071(13) -0.007(10) 0.030(10) -0.013(10)
O2S 0.074(13) 0.082(12) 0.123(16) -0.049(11) 0.061(12) -0.015(10)
O3S 0.106(14) 0.060(11) 0.051(11) 0.003(8) 0.035(10) 0.008(10)
O4S 0.124(17) 0.065(11) 0.044(11) -0.012(9) 0.011(11) -0.029(11)
O5S 0.068(14) 0.102(15) 0.121(17) -0.006(12) 0.027(12) 0.022(11)
O6S 0.18(3) 0.12(2) 0.20(3) 0.03(2) 0.04(2) -0.027(19)
O11 0.037(9) 0.068(10) 0.039(9) -0.006(7) 0.010(7) 0.003(8)
O12 0.043(11) 0.057(10) 0.102(14) -0.003(9) 0.029(10) -0.004(9)
O21 0.073(12) 0.062(10) 0.071(12) 0.010(9) 0.035(10) 0.012(9)
O22 0.055(11) 0.071(11) 0.060(12) 0.012(9) 0.009(9) 0.008(9)
O31 0.029(10) 0.109(13) 0.038(10) -0.002(9) 0.002(8) 0.005(9)
O32 0.070(12) 0.045(10) 0.097(13) -0.001(9) 0.035(10) 0.014(9)
O41 0.067(11) 0.079(11) 0.042(10) -0.015(8) 0.034(9) -0.011(9)
O42 0.042(11) 0.070(11) 0.081(12) -0.011(9) 0.026(9) -0.001(9)
O51 0.060(11) 0.044(9) 0.045(10) 0.001(7) 0.016(8) 0.000(8)
O52 0.065(11) 0.046(9) 0.049(10) 0.020(7) 0.011(9) 0.002(8)
O61 0.085(13) 0.044(10) 0.084(13) 0.005(8) 0.043(11) -0.001(9)
O62 0.037(10) 0.091(12) 0.044(11) 0.010(8) 0.010(8) 0.008(8)
C11 0.025(14) 0.085(19) 0.033(16) 0.000(14) -0.004(12) 0.021(13)
C12 0.043(16) 0.061(17) 0.030(17) 0.000(12) -0.011(12) 0.011(13)
C13 0.09(2) 0.11(2) 0.029(17) -0.008(18) 0.006(16) 0.022(18)
C14 0.13(3) 0.17(3) 0.04(2) 0.04(2) 0.01(2) 0.05(3)
C15 0.21(5) 0.16(4) 0.11(4) -0.05(3) 0.08(4) -0.02(4)
C16 0.09(2) 0.13(3) 0.06(2) -0.02(2) 0.03(2) -0.02(2)
C17 0.07(2) 0.09(2) 0.14(3) -0.005(18) 0.07(2) 0.041(17)
C18 0.06(2) 0.14(3) 0.12(3) -0.03(2) 0.043(19) 0.021(18)
C19 0.06(2) 0.09(2) 0.19(3) -0.07(2) 0.05(2) -0.057(18)
C110 0.05(2) 0.14(3) 0.18(4) -0.05(3) 0.03(2) -0.04(2)
C21 0.062(18) 0.060(17) 0.042(16) -0.015(14) 0.022(14) -0.004(15)
C22 0.08(2) 0.017(14) 0.10(2) -0.010(13) 0.046(19) -0.020(13)
C23 0.06(2) 0.11(2) 0.09(2) 0.02(2) 0.048(18) 0.02(2)
C24 0.11(3) 0.08(2) 0.10(3) 0.00(2) 0.06(2) -0.02(2)
C25 0.14(3) 0.040(19) 0.08(2) 0.027(15) 0.04(2) 0.012(18)
C26 0.10(2) 0.06(2) 0.08(2) 0.018(18) 0.027(19) 0.017(19)
C27 0.09(2) 0.065(18) 0.043(18) -0.005(14) -0.008(15) 0.002(16)
C28 0.14(3) 0.18(4) 0.04(2) 0.03(2) 0.00(2) 0.00(3)
C29 0.12(3) 0.16(3) 0.06(2) 0.06(2) 0.07(2) 0.04(2)
C210 0.31(6) 0.33(6) 0.36(7) 0.26(5) 0.32(6) 0.25(5)
C31 0.022(12) 0.051(15) 0.033(15) 0.013(11) 0.001(10) 0.008(11)
C32 0.060(19) 0.09(2) 0.058(19) -0.009(17) 0.017(16) 0.006(15)
C33 0.11(3) 0.18(4) 0.05(2) 0.02(2) 0.05(2) -0.02(3)
C34 0.057(19) 0.14(3) 0.09(3) 0.07(2) 0.054(19) 0.015(19)
C35 0.07(2) 0.09(2) 0.10(2) 0.02(2) 0.043(19) 0.005(16)
C36 0.057(17) 0.049(16) 0.075(19) 0.006(14) 0.044(15) 0.004(13)
C37 0.10(2) 0.039(16) 0.16(3) 0.001(17) 0.06(2) 0.027(16)
C38 0.35(7) 0.06(2) 0.37(7) 0.06(3) 0.24(6) 0.10(3)
C39 0.025(18) 0.18(3) 0.07(2) 0.02(2) -0.019(15) 0.006(18)
C310 0.06(3) 0.95(18) 0.16(5) 0.21(8) 0.07(3) 0.20(6)
C41 0.054(17) 0.10(2) 0.037(17) 0.002(15) 0.018(13) 0.002(16)
C42 0.043(17) 0.09(2) 0.09(2) -0.033(18) 0.019(16) -0.007(16)
C43 0.16(4) 0.20(4) 0.13(4) -0.10(3) 0.09(3) -0.09(3)
C44 0.06(2) 0.19(4) 0.11(3) -0.05(3) 0.03(2) -0.01(2)
C45 0.09(3) 0.15(3) 0.06(2) 0.01(2) -0.005(19) -0.03(2)
C46 0.059(19) 0.11(2) 0.027(17) -0.016(16) -0.033(14) -0.024(16)
C47 0.046(16) 0.090(19) 0.058(18) -0.007(14) 0.023(14) -0.013(14)
C48 0.05(2) 0.31(5) 0.05(2) 0.03(3) 0.005(16) -0.01(3)
C49 0.033(19) 0.14(3) 0.13(3) 0.03(2) 0.028(18) 0.015(19)
C410 0.05(2) 0.17(4) 0.28(6) 0.07(4) 0.03(3) 0.05(3)
C51 0.12(3) 0.027(13) 0.11(2) 0.014(14) 0.09(2) 0.004(14)
C52 0.013(14) 0.15(3) 0.050(18) 0.054(16) -0.016(12) -0.004(15)
C53 0.05(2) 0.13(3) 0.18(4) 0.10(3) 0.02(2) 0.01(2)
C54 0.19(5) 0.07(2) 0.22(5) 0.01(3) 0.16(4) 0.01(3)
C55 0.14(4) 0.07(2) 0.16(4) 0.03(2) 0.09(3) 0.02(2)
C56 0.12(3) 0.042(16) 0.14(3) 0.001(16) 0.10(2) -0.007(16)
C57 0.09(2) 0.091(19) 0.013(14) 0.017(13) 0.014(14) 0.011(15)
C58 0.11(3) 0.09(2) 0.11(3) 0.030(19) 0.04(2) 0.031(19)
C59 0.047(16) 0.049(16) 0.08(2) 0.013(14) 0.002(14) 0.011(13)
C510 0.16(3) 0.08(2) 0.06(2) -0.038(16) 0.03(2) -0.04(2)
C61 0.035(16) 0.077(18) 0.08(2) -0.015(15) 0.023(15) -0.020(14)
C62 0.056(19) 0.10(2) 0.09(2) -0.005(17) 0.051(17) -0.012(16)
C63 0.09(3) 0.14(3) 0.10(3) -0.04(2) 0.07(2) -0.06(2)
C64 0.14(3) 0.12(3) 0.10(3) -0.01(2) 0.08(3) 0.00(2)
C65 0.10(3) 0.10(3) 0.13(3) 0.03(2) 0.04(2) 0.00(2)
C66 0.051(18) 0.11(2) 0.06(2) -0.032(17) 0.018(16) -0.015(16)
C67 0.09(3) 0.12(3) 0.17(3) -0.02(2) 0.09(2) -0.05(2)
C68 0.27(5) 0.04(2) 0.28(5) 0.01(3) 0.20(5) -0.03(3)
C69 0.048(18) 0.13(2) 0.06(2) 0.019(16) 0.009(15) 0.028(16)
C610 0.05(2) 0.20(4) 0.07(2) -0.04(2) -0.007(17) 0.03(2)

loop_
_atom_type_symbol
_atom_type_description
_atom_type_scat_dispersion_real
_atom_type_scat_dispersion_imag
_atom_type_scat_source
C C 0.0033 0.0016 'International Tables Vol C Tables 4.2.6.8 and 6.1.1.4'
H H 0.0000 0.0000 'International Tables Vol C Tables 4.2.6.8 and 6.1.1.4'
O O 0.0106 0.0060 'International Tables Vol C Tables 4.2.6.8 and 6.1.1.4'
P P 0.1023 0.0942 'International Tables Vol C Tables 4.2.6.8 and 6.1.1.4'
S S 0.1246 0.1234 'International Tables Vol C Tables 4.2.6.8 and 6.1.1.4'
Sn Sn -0.6537 1.4246 'International Tables Vol C Tables 4.2.6.8 and 6.1.1.4'
Re Re -1.0185 7.2310 'International Tables Vol C Tables 4.2.6.8 and 6.1.1.4'

loop_
_geom_angle_atom_site_label_1
_geom_angle_atom_site_label_2
_geom_angle_atom_site_label_3
_geom_angle
C2 Re1 C1 90.1(9)
C2 Re1 P3 89.2(6)
C1 Re1 P3 85.8(6)
C2 Re1 P1 89.1(6)
C1 Re1 P1 88.5(6)
P3 Re1 P1 174.0(2)
C2 Re1 P2 93.9(7)
C1 Re1 P2 176.0(6)
P3 Re1 P2 94.7(2)
P1 Re1 P2 91.1(2)
C2 Re1 Sn1 173.1(7)
C1 Re1 Sn1 85.0(6)
P3 Re1 Sn1 95.18(15)
P1 Re1 Sn1 86.03(14)
P2 Re1 Sn1 90.99(15)
O1 C1 Re1 175.0(17)
O2 C2 Re1 178.7(18)
C3 Re2 C4 92.2(9)
C3 Re2 P4 88.9(6)
C4 Re2 P4 88.2(7)
C3 Re2 P6 89.9(6)
C4 Re2 P6 84.2(7)
P4 Re2 P6 172.3(2)
C3 Re2 P5 83.4(7)
C4 Re2 P5 175.5(7)
P4 Re2 P5 90.8(2)
P6 Re2 P5 96.6(2)
C3 Re2 Sn2 179.9(6)
C4 Re2 Sn2 87.9(6)
P4 Re2 Sn2 91.12(14)
P6 Re2 Sn2 90.11(15)
P5 Re2 Sn2 96.51(13)
O3 C3 Re2 177(2)
O4 C4 Re2 175(2)
O3S Sn1 O1S 89.8(7)
O3S Sn1 S3 102.7(4)
O1S Sn1 S3 103.0(4)
O3S Sn1 Re1 106.8(4)
O1S Sn1 Re1 113.9(4)
S3 Sn1 Re1 132.01(15)
O4S Sn2 O2S 90.9(7)
O4S Sn2 S3 100.8(4)
O2S Sn2 S3 101.2(5)
O4S Sn2 Re2 119.2(4)
O2S Sn2 Re2 113.3(5)
S3 Sn2 Re2 125.06(14)
O5S S1 O3S 107.3(10)
O5S S1 O4S 107.1(11)
O3S S1 O4S 105.7(10)
O6S S2 O2S 108.9(15)
O6S S2 O1S 107.1(14)
O2S S2 O1S 102.9(11)
Sn1 S3 Sn2 97.5(2)
O12 P1 O11 108.9(8)
O12 P1 C11 103.1(9)
O11 P1 C11 104.7(8)
O12 P1 Re1 113.8(6)
O11 P1 Re1 112.0(6)
C11 P1 Re1 113.6(5)
O21 P2 O22 104.0(9)
O21 P2 C21 103.8(8)
O22 P2 C21 96.7(9)
O21 P2 Re1 109.2(6)
O22 P2 Re1 120.9(6)
C21 P2 Re1 120.0(6)
O31 P3 O32 104.6(9)
O31 P3 C31 105.7(8)
O32 P3 C31 95.1(8)
O31 P3 Re1 114.1(6)
O32 P3 Re1 120.8(7)
C31 P3 Re1 114.1(5)
O41 P4 O42 105.6(8)
O41 P4 C41 96.3(9)
O42 P4 C41 102.5(9)
O41 P4 Re2 125.7(7)
O42 P4 Re2 109.1(6)
C41 P4 Re2 114.9(6)
O51 P5 O52 108.7(8)
O51 P5 C51 102.4(6)
O52 P5 C51 104.5(6)
O51 P5 Re2 116.3(5)
O52 P5 Re2 105.8(6)
C51 P5 Re2 118.3(3)
O61 P6 O62 104.8(9)
O61 P6 C61 105.8(7)
O62 P6 C61 96.7(7)
O61 P6 Re2 108.7(7)
O62 P6 Re2 125.5(6)
C61 P6 Re2 113.5(4)
S2 O1S Sn1 132.4(9)
S2 O2S Sn2 136.7(10)
S1 O3S Sn1 134.2(9)
S1 O4S Sn2 138.4(10)
C17 O11 P1 129.4(15)
C19 O12 P1 126.7(15)
C29 O21 P2 123.4(15)
C27 O22 P2 122.5(14)
C39 O31 P3 122.8(15)
C37 O32 P3 120.4(14)
C47 O41 P4 126.2(13)
C49 O42 P4 122.3(17)
C57 O51 P5 125.8(10)
C59 O52 P5 126.4(11)
C67 O61 P6 125.3(17)
C69 O62 P6 122.0(13)
C16 C11 C12 120.0
C16 C11 P1 118.2(14)
C12 C11 P1 120.8(14)
C13 C12 C11 120.0
C14 C13 C12 120.0
C13 C14 C15 120.0
C14 C15 C16 120.0
C15 C16 C11 120.0
O11 C17 C18 110(2)
C110 C19 O12 108(2)
C22 C21 C26 120.0
C22 C21 P2 115.7(13)
C26 C21 P2 124.3(13)
C21 C22 C23 120.0
C22 C23 C24 120.0
C25 C24 C23 120.0
C24 C25 C26 120.0
C25 C26 C21 120.0
O22 C27 C28 108(2)
C210 C29 O21 115(3)
C32 C31 C36 120.0
C32 C31 P3 120.0(12)
C36 C31 P3 119.7(12)
C33 C32 C31 120.0
C32 C33 C34 120.0
C35 C34 C33 120.0
C36 C35 C34 120.0
C35 C36 C31 120.0
O32 C37 C38 109(2)
C310 C39 O31 116(3)
C42 C41 C46 120.0
C42 C41 P4 121.5(13)
C46 C41 P4 118.4(13)
C43 C42 C41 120.0
C44 C43 C42 120.0
C45 C44 C43 120.0
C46 C45 C44 120.0
C45 C46 C41 120.0
O41 C47 C48 113(2)
C410 C49 O42 113(3)
C52 C51 C56 120.0
C52 C51 P5 121.9(4)
C56 C51 P5 118.1(4)
C51 C52 C53 120.0
C54 C53 C52 120.0
C53 C54 C55 120.0
C56 C55 C54 120.0
C55 C56 C51 120.0
O51 C57 C58 105.2(7)
O52 C59 C510 108.7(7)
C66 C61 C62 123.5
C66 C61 P6 117.3(4)
C62 C61 P6 119.1(4)
C63 C62 C61 115.2
C64 C63 C62 118.8
C65 C64 C63 124.4
C64 C65 C66 116.9
C61 C66 C65 121.1
O61 C67 C68 110(3)
O62 C69 C610 104.4(19)

loop_
_geom_bond_atom_site_label_1
_geom_bond_atom_site_label_2
_geom_bond_distance
Re1 C2 1.81(2)
Re1 C1 1.86(2)
Re1 P3 2.372(6)
Re1 P1 2.381(6)
Re1 P2 2.416(6)
Re1 Sn1 2.7285(17)
C1 O1 1.22(2)
C2 O2 1.21(2)
Re2 C3 1.88(2)
Re2 C4 1.92(2)
Re2 P4 2.375(6)
Re2 P6 2.381(6)
Re2 P5 2.411(6)
Re2 Sn2 2.7316(16)
C3 O3 1.14(2)
C4 O4 1.15(2)
Sn1 O3S 2.055(15)
Sn1 O1S 2.084(15)
Sn1 S3 2.400(6)
Sn2 O4S 2.041(16)
Sn2 O2S 2.051(15)
Sn2 S3 2.415(6)
S1 O5S 1.458(18)
S1 O3S 1.569(15)
S1 O4S 1.573(16)
S2 O6S 1.45(2)
S2 O2S 1.533(15)
S2 O1S 1.537(17)
P1 O12 1.577(15)
P1 O11 1.587(14)
P1 C11 1.838(16)
P2 O21 1.601(15)
P2 O22 1.617(16)
P2 C21 1.840(15)
P3 O31 1.590(15)
P3 O32 1.607(15)
P3 C31 1.858(14)
P4 O41 1.581(14)
P4 O42 1.601(16)
P4 C41 1.836(17)
P5 O51 1.571(14)
P5 O52 1.580(15)
P5 C51 1.844(10)
P6 O61 1.572(15)
P6 O62 1.588(15)
P6 C61 1.834(12)
O11 C17 1.44(2)
O12 C19 1.45(3)
O21 C29 1.46(2)
O22 C27 1.43(3)
O31 C39 1.46(3)
O32 C37 1.44(3)
O41 C47 1.42(2)
O42 C49 1.43(3)
O51 C57 1.511(16)
O52 C59 1.518(16)
O61 C67 1.45(3)
O62 C69 1.46(3)
C11 C16 1.360(10)
C11 C12 1.360(10)
C12 C13 1.360(10)
C13 C14 1.360(10)
C14 C15 1.360(10)
C15 C16 1.360(10)
C17 C18 1.54(3)
C19 C110 1.43(4)
C21 C22 1.369(9)
C21 C26 1.369(9)
C22 C23 1.369(9)
C23 C24 1.369(9)
C24 C25 1.369(9)
C25 C26 1.369(9)
C27 C28 1.52(3)
C29 C210 1.29(3)
C31 C32 1.363(8)
C31 C36 1.363(8)
C32 C33 1.363(8)
C33 C34 1.363(8)
C34 C35 1.363(8)
C35 C36 1.363(8)
C37 C38 1.49(3)
C39 C310 1.22(4)
C41 C42 1.382(10)
C41 C46 1.382(10)
C42 C43 1.382(10)
C43 C44 1.382(10)
C44 C45 1.382(10)
C45 C46 1.382(10)
C47 C48 1.48(3)
C49 C410 1.38(4)
C51 C52 1.387(3)
C51 C56 1.387(3)
C52 C53 1.387(3)
C53 C54 1.387(3)
C54 C55 1.387(3)
C55 C56 1.387(3)
C57 C58 1.520(3)
C59 C510 1.543(3)
C61 C66 1.365(3)
C61 C62 1.439(3)
C62 C63 1.436(3)
C63 C64 1.427(3)
C64 C65 1.365(3)
C65 C66 1.415(3)
C67 C68 1.46(4)
C69 C610 1.51(3)
